data_7114068
loop_
_publ_author_name
'Gordon, John C.'
'Shukla, Piyush'
'Cowley, Alan H.'
'Jones, Jamie N.'
'Keogh, D. Webster'
'Scott, Brian L.'

_publ_section_title
;
 Dialkyl aluminium amides: new reagents for the conversion of C???O into
 C???NR functionalitiesElectronic supplementary information (ESI)
 available: HRMS, 1H and 19F NMR data for 1???9. See
 http://www.rsc.org/suppdata/cc/b2/b203693b/
;
_journal_issue 22
_journal_name_full 'Chemical Communications'
_journal_page_first 2710
_journal_paper_doi 10.1039/b203693b
_journal_year 2002
_chemical_formula_sum 'C16 H20 Al2 F4 N2'
_chemical_formula_weight 370.30
_chemical_name_systematic
; 
? 
;
_space_group_IT_number 15
_symmetry_cell_setting monoclinic
_symmetry_space_group_name_Hall '-C 2yc'
_symmetry_space_group_name_H-M 'C 1 2/c 1'
_atom_sites_solution_hydrogens geom
_atom_sites_solution_primary direct
_atom_sites_solution_secondary difmap
_audit_creation_method SHELXL-97
_cell_angle_alpha 90.00
_cell_angle_beta 106.367(6)
_cell_angle_gamma 90.00
_cell_formula_units_Z 4
_cell_length_a 14.241(5)
_cell_length_b 7.324(2)
_cell_length_c 18.512(7)
_cell_measurement_temperature 203(2)
_cell_volume 1852.6(11)
_computing_cell_refinement 'SAINT 4.05 (Bruker, 1996)'
_computing_data_collection 'SMART 4.210(Bruker, 1996)'
_computing_data_reduction 'SAINT 4.05 (Bruker, 1996)'
_computing_molecular_graphics 'SHELXTL 5.10 (Bruker, 1996)'
_computing_publication_material 'SHELXTL 5.10 (Bruker, 1996)'
_computing_structure_refinement 'SHELXL-97 (Sheldrick, 1997)'
_computing_structure_solution 'SHELXS-97 (Sheldrick, 1990)'
_diffrn_ambient_temperature 203(2)
_diffrn_measured_fraction_theta_full 1.000
_diffrn_measured_fraction_theta_max 1.000
_diffrn_measurement_device_type 'Bruker P4/CCD'
_diffrn_measurement_method ' \f and \w scans'
_diffrn_radiation_monochromator graphite
_diffrn_radiation_source 'fine-focus sealed tube'
_diffrn_radiation_type MoK\a
_diffrn_radiation_wavelength 0.71073
_diffrn_reflns_av_R_equivalents 0.0414
_diffrn_reflns_av_sigmaI/netI 0.0392
_diffrn_reflns_limit_h_max 15
_diffrn_reflns_limit_h_min -17
_diffrn_reflns_limit_k_max 8
_diffrn_reflns_limit_k_min -8
_diffrn_reflns_limit_l_max 22
_diffrn_reflns_limit_l_min -22
_diffrn_reflns_number 4813
_diffrn_reflns_theta_full 25.35
_diffrn_reflns_theta_max 25.35
_diffrn_reflns_theta_min 2.29
_diffrn_standards_decay_% '< 2'
_exptl_absorpt_coefficient_mu 0.194
_exptl_absorpt_correction_T_max 0.9846
_exptl_absorpt_correction_T_min 0.9476
_exptl_absorpt_correction_type 'none applied'
_exptl_crystal_colour colorless
_exptl_crystal_density_diffrn 1.328
_exptl_crystal_density_method 'not measured'
_exptl_crystal_description 'rectangular slab'
_exptl_crystal_F_000 768
_exptl_crystal_size_max 0.28
_exptl_crystal_size_mid 0.20
_exptl_crystal_size_min 0.08
_refine_diff_density_max 0.309
_refine_diff_density_min -0.204
_refine_diff_density_rms 0.049
_refine_ls_extinction_method none
_refine_ls_goodness_of_fit_ref 1.395
_refine_ls_hydrogen_treatment mixed
_refine_ls_matrix_type full
_refine_ls_number_parameters 139
_refine_ls_number_reflns 1698
_refine_ls_number_restraints 0
_refine_ls_restrained_S_all 1.395
_refine_ls_R_factor_all 0.0780
_refine_ls_R_factor_gt 0.0596
_refine_ls_shift/su_max 0.001
_refine_ls_shift/su_mean 0.000
_refine_ls_structure_factor_coef Fsqd
_refine_ls_weighting_details
;
calc w=1/[\s^2^(Fo^2^)+(0.0463P)^2^+0.0000P] where 
P=(Fo^2^+2Fc^2^)/3
;
_refine_ls_weighting_scheme calc
_refine_ls_wR_factor_gt 0.1086
_refine_ls_wR_factor_ref 0.1129
_reflns_number_gt 1387
_reflns_number_total 1698
_reflns_threshold_expression >2sigma(I)
_cod_data_source_file b203693b.txt
_cod_data_source_block ccd516m
_cod_original_cell_volume 1852.7(11)
_cod_original_sg_symbol_H-M 'C 2/c'
_cod_database_code 7114068

loop_
_symmetry_equiv_pos_as_xyz
'x, y, z'
'-x, y, -z+1/2'
'x+1/2, y+1/2, z'
'-x+1/2, y+1/2, -z+1/2'
'-x, -y, -z'
'x, -y, z-1/2'
'-x+1/2, -y+1/2, -z'
'x+1/2, -y+1/2, z-1/2'

loop_
_atom_site_label
_atom_site_type_symbol
_atom_site_fract_x
_atom_site_fract_y
_atom_site_fract_z
_atom_site_U_iso_or_equiv
_atom_site_adp_type
_atom_site_occupancy
_atom_site_symmetry_multiplicity
_atom_site_calc_flag
Al1 Al 1.09929(5) 1.07130(10) 0.29543(4) 0.0327(2) Uani 1 1 d
F1 F 0.94512(12) 0.44664(19) 0.39203(9) 0.0525(5) Uani 1 1 d
F2 F 0.83386(14) 0.9194(2) 0.51492(10) 0.0647(5) Uani 1 1 d
N1 N 0.96978(15) 1.0618(3) 0.31407(11) 0.0319(5) Uani 1 1 d
HN1 H 0.962(3) 1.157(5) 0.3300(19) 0.080 Uiso 1 1 d
C1 C 1.1840(2) 0.8635(4) 0.33032(17) 0.0452(7) Uani 1 1 d
HC1A H 1.242(3) 0.881(5) 0.3205(18) 0.080 Uiso 1 1 d
HC1B H 1.164(2) 0.744(5) 0.3084(18) 0.080 Uiso 1 1 d
HC1C H 1.196(2) 0.851(5) 0.3811(19) 0.080 Uiso 1 1 d
C2 C 1.1427(2) 1.3221(4) 0.31468(18) 0.0455(7) Uani 1 1 d
HC2A H 1.200(3) 1.347(5) 0.3024(18) 0.080 Uiso 1 1 d
HC2B H 1.102(3) 1.399(5) 0.289(2) 0.080 Uiso 1 1 d
HC2C H 1.156(3) 1.362(5) 0.3654(19) 0.080 Uiso 1 1 d
C3 C 0.94277(16) 0.9324(3) 0.36215(12) 0.0302(6) Uani 1 1 d
C4 C 0.95812(18) 0.7475(4) 0.35403(13) 0.0357(6) Uani 1 1 d
HC4 H 0.987(2) 0.708(5) 0.3176(19) 0.080 Uiso 1 1 d
C5 C 0.93022(18) 0.6272(3) 0.40064(14) 0.0362(6) Uani 1 1 d
C6 C 0.88872(19) 0.6776(4) 0.45552(14) 0.0398(7) Uani 1 1 d
HC6 H 0.872(2) 0.595(5) 0.4854(19) 0.080 Uiso 1 1 d
C7 C 0.87486(19) 0.8606(4) 0.46148(13) 0.0406(6) Uani 1 1 d
C8 C 0.90023(19) 0.9897(4) 0.41697(13) 0.0351(6) Uani 1 1 d
HC8 H 0.893(3) 1.107(5) 0.4252(18) 0.080 Uiso 1 1 d

loop_
_atom_site_aniso_label
_atom_site_aniso_U_11
_atom_site_aniso_U_22
_atom_site_aniso_U_33
_atom_site_aniso_U_23
_atom_site_aniso_U_13
_atom_site_aniso_U_12
Al1 0.0359(4) 0.0292(4) 0.0355(4) -0.0032(3) 0.0142(3) -0.0031(3)
F1 0.0687(11) 0.0297(8) 0.0634(10) 0.0068(7) 0.0260(9) 0.0023(8)
F2 0.0924(14) 0.0624(12) 0.0602(11) -0.0079(8) 0.0556(10) -0.0099(10)
N1 0.0413(12) 0.0236(11) 0.0346(11) 0.0008(9) 0.0170(9) 0.0001(10)
C1 0.0453(17) 0.0429(17) 0.0475(16) -0.0032(14) 0.0132(14) 0.0028(14)
C2 0.0509(19) 0.0391(17) 0.0488(17) -0.0054(13) 0.0176(14) -0.0085(14)
C3 0.0279(12) 0.0342(14) 0.0296(12) 0.0007(10) 0.0097(10) -0.0011(11)
C4 0.0394(15) 0.0328(14) 0.0374(14) 0.0002(11) 0.0149(11) 0.0012(12)
C5 0.0372(14) 0.0273(13) 0.0423(14) 0.0024(11) 0.0083(12) 0.0005(11)
C6 0.0413(15) 0.0444(17) 0.0350(14) 0.0069(12) 0.0128(12) -0.0091(13)
C7 0.0434(15) 0.0507(17) 0.0328(13) -0.0053(12) 0.0189(12) -0.0079(13)
C8 0.0398(15) 0.0327(14) 0.0348(13) -0.0044(11) 0.0137(11) -0.0027(12)

loop_
_atom_type_symbol
_atom_type_description
_atom_type_scat_dispersion_real
_atom_type_scat_dispersion_imag
_atom_type_scat_source
C C 0.0033 0.0016 'International Tables Vol C Tables 4.2.6.8 and 6.1.1.4'
H H 0.0000 0.0000 'International Tables Vol C Tables 4.2.6.8 and 6.1.1.4'
N N 0.0061 0.0033 'International Tables Vol C Tables 4.2.6.8 and 6.1.1.4'
F F 0.0171 0.0103 'International Tables Vol C Tables 4.2.6.8 and 6.1.1.4'
Al Al 0.0645 0.0514 'International Tables Vol C Tables 4.2.6.8 and 6.1.1.4'

loop_
_geom_angle_atom_site_label_1
_geom_angle_atom_site_label_2
_geom_angle_atom_site_label_3
_geom_angle
_geom_angle_site_symmetry_1
_geom_angle_site_symmetry_3
C1 Al1 C2 123.12(16) . .
C1 Al1 N1 116.10(12) . .
C2 Al1 N1 105.50(11) . .
C1 Al1 N1 113.28(11) . 2_755
C2 Al1 N1 105.13(12) . 2_755
N1 Al1 N1 87.64(9) . 2_755
C1 Al1 Al1 128.13(10) . 2_755
C2 Al1 Al1 108.68(10) . 2_755
N1 Al1 Al1 44.15(7) . 2_755
N1 Al1 Al1 43.63(6) 2_755 2_755
C3 N1 Al1 124.28(16) . .
C3 N1 Al1 121.10(15) . 2_755
Al1 N1 Al1 92.22(9) . 2_755
C8 C3 C4 119.4(2) . .
C8 C3 N1 120.4(2) . .
C4 C3 N1 120.2(2) . .
C5 C4 C3 118.6(2) . .
F1 C5 C6 117.9(2) . .
F1 C5 C4 118.1(2) . .
C6 C5 C4 124.0(3) . .
C5 C6 C7 115.5(2) . .
F2 C7 C6 118.3(2) . .
F2 C7 C8 117.5(2) . .
C6 C7 C8 124.2(2) . .
C7 C8 C3 118.4(2) . .

loop_
_geom_bond_atom_site_label_1
_geom_bond_atom_site_label_2
_geom_bond_distance
_geom_bond_site_symmetry_2
Al1 C1 1.937(3) .
Al1 C2 1.939(3) .
Al1 N1 1.971(2) .
Al1 N1 1.989(2) 2_755
Al1 Al1 2.8540(17) 2_755
F1 C5 1.356(3) .
F2 C7 1.353(3) .
N1 C3 1.425(3) .
N1 Al1 1.989(2) 2_755
C3 C8 1.386(3) .
C3 C4 1.386(3) .
C4 C5 1.369(3) .
C5 C6 1.363(4) .
C6 C7 1.364(4) .
C7 C8 1.368(4) .
